data_7715217
loop_
_publ_author_name
'Luff, Martin S.'
'Walther, Luis'
'Finze, Maik'
'Radius, Udo'

_publ_section_title
;
 NHC-ligated nickel(II) cyanoborate complexes and salts.
;
_journal_issue 12
_journal_name_full 'Dalton transactions (Cambridge, England : 2003)'
_journal_page_first 5391
_journal_page_last 5400
_journal_paper_doi 10.1039/d4dt00231h
_journal_volume 53
_journal_year 2024
_chemical_formula_moiety 'C36 H64 N8 Ni , 0.5 (C6 H14), (C2 H3 N), 2(B H C3 N3)'
_chemical_formula_sum 'C47 H76 B2 N15 Ni'
_chemical_formula_weight 931.55
_space_group_crystal_system monoclinic
_space_group_IT_number 14
_space_group_name_Hall '-P 2ybc'
_space_group_name_H-M_alt 'P 1 21/c 1'
_atom_sites_solution_hydrogens geom
_atom_sites_solution_primary dual
_atom_sites_solution_secondary difmap
_audit_creation_method SHELXL-2018/3
_audit_update_record
;
2024-01-24 deposited with the CCDC.	2024-02-21 downloaded from the CCDC.
;
_cell_angle_alpha 90
_cell_angle_beta 100.151(3)
_cell_angle_gamma 90
_cell_formula_units_Z 4
_cell_length_a 18.5687(6)
_cell_length_b 12.8671(4)
_cell_length_c 21.6604(7)
_cell_measurement_reflns_used 18939
_cell_measurement_temperature 100(2)
_cell_measurement_theta_max 31.2290
_cell_measurement_theta_min 2.0610
_cell_volume 5094.2(3)
_computing_cell_refinement 'CrysAlisPro 1.171.41.93a (Rigaku OD, 2020)'
_computing_data_collection 'CrysAlisPro 1.171.41.93a (Rigaku OD, 2020)'
_computing_data_reduction 'CrysAlisPro 1.171.41.93a (Rigaku OD, 2020)'
_computing_molecular_graphics 'ShelXLe (Huebschle et all, 2011)'
_computing_publication_material 'SHELXL-2014/6 (Sheldrick, 2014)'
_computing_structure_refinement 'SHELXL-2018/3 (Sheldrick, 2018)'
_computing_structure_solution 'SHELXT 2014/5 (Sheldrick, 2014)'
_diffrn_ambient_temperature 100(2)
_diffrn_detector_area_resol_mean 10.0000
_diffrn_measured_fraction_theta_full 1.000
_diffrn_measured_fraction_theta_max 0.826
_diffrn_measurement_device_type 'XtaLAB Synergy, Dualflex, HyPix'
_diffrn_measurement_method '\w scans'
_diffrn_radiation_type MoK\a
_diffrn_radiation_wavelength 0.71073
_diffrn_reflns_av_R_equivalents 0.0525
_diffrn_reflns_av_unetI/netI 0.0472
_diffrn_reflns_Laue_measured_fraction_full 1.000
_diffrn_reflns_Laue_measured_fraction_max 0.826
_diffrn_reflns_limit_h_max 26
_diffrn_reflns_limit_h_min -23
_diffrn_reflns_limit_k_max 17
_diffrn_reflns_limit_k_min -16
_diffrn_reflns_limit_l_max 31
_diffrn_reflns_limit_l_min -29
_diffrn_reflns_number 60393
_diffrn_reflns_point_group_measured_fraction_full 1.000
_diffrn_reflns_point_group_measured_fraction_max 0.826
_diffrn_reflns_theta_full 26.000
_diffrn_reflns_theta_max 31.040
_diffrn_reflns_theta_min 1.849
_diffrn_source 'micro-focus sealed X-ray tube'
_exptl_absorpt_coefficient_mu 0.429
_exptl_absorpt_correction_T_max 1.00000
_exptl_absorpt_correction_T_min 0.87372
_exptl_absorpt_correction_type multi-scan
_exptl_absorpt_process_details
;
CrysAlisPro 1.171.41.93a (Rigaku Oxford Diffraction, 2020)
Empirical absorption correction using spherical harmonics,
implemented in SCALE3 ABSPACK scaling algorithm.
;
_exptl_crystal_colour colourless
_exptl_crystal_density_diffrn 1.215
_exptl_crystal_description block
_exptl_crystal_F_000 2004
_exptl_crystal_size_max 0.220
_exptl_crystal_size_mid 0.160
_exptl_crystal_size_min 0.120
_refine_diff_density_max 1.770
_refine_diff_density_min -1.421
_refine_diff_density_rms 0.114
_refine_ls_extinction_method none
_refine_ls_goodness_of_fit_ref 1.058
_refine_ls_hydrogen_treatment constr
_refine_ls_matrix_type full
_refine_ls_number_parameters 666
_refine_ls_number_reflns 13459
_refine_ls_number_restraints 381
_refine_ls_restrained_S_all 1.075
_refine_ls_R_factor_all 0.1096
_refine_ls_R_factor_gt 0.0824
_refine_ls_shift/su_max 0.006
_refine_ls_shift/su_mean 0.000
_refine_ls_structure_factor_coef Fsqd
_refine_ls_weighting_details 'w=1/[\s^2^(Fo^2^)+(0.1231P)^2^+8.6010P] where P=(Fo^2^+2Fc^2^)/3'
_refine_ls_weighting_scheme calc
_refine_ls_wR_factor_gt 0.2194
_refine_ls_wR_factor_ref 0.2348
_reflns_Friedel_coverage 0.000
_reflns_number_gt 9890
_reflns_number_total 13459
_reflns_threshold_expression 'I > 2\s(I)'
_cod_data_source_file d4dt00231h2.cif
_cod_data_source_block Compound_2c
_cod_depositor_comments 'Adding full bibliography for 7715213--7715230.cif.'
_cod_original_sg_symbol_H-M 'P 21/c'
_cod_database_code 7715217
_shelx_shelxl_version_number 2018/3
_shelx_space_group_comment
;
The symmetry employed for this shelxl refinement is uniquely defined
by the following loop, which should always be used as a source of
symmetry information in preference to the above space-group names.
They are only intended as comments.
;
_shelx_estimated_absorpt_t_min 0.912
_shelx_estimated_absorpt_t_max 0.950

loop_
_space_group_symop_operation_xyz
'x, y, z'
'-x, y+1/2, -z+1/2'
'-x, -y, -z'
'x, -y-1/2, z-1/2'

loop_
_atom_site_label
_atom_site_type_symbol
_atom_site_fract_x
_atom_site_fract_y
_atom_site_fract_z
_atom_site_U_iso_or_equiv
_atom_site_adp_type
_atom_site_occupancy
_atom_site_site_symmetry_order
_atom_site_calc_flag
_atom_site_refinement_flags_posn
_atom_site_refinement_flags_adp
_atom_site_refinement_flags_occupancy
_atom_site_disorder_assembly
_atom_site_disorder_group
Ni1 Ni 0.72581(2) 0.61039(3) 0.69088(2) 0.01980(12) Uani 1 1 d . . . . .
C1_1 C 0.69462(16) 0.5056(2) 0.62619(14) 0.0209(6) Uani 1 1 d . . . . .
N2_1 N 0.69100(15) 0.5139(2) 0.56307(12) 0.0243(5) Uani 1 1 d . . . . .
C3_1 C 0.66643(19) 0.4220(3) 0.53294(16) 0.0288(7) Uani 1 1 d . . . . .
H3_1 H 0.659756 0.408796 0.489145 0.035 Uiso 1 1 calc R U . . .
C4_1 C 0.65396(19) 0.3554(3) 0.57746(15) 0.0281(7) Uani 1 1 d . . . . .
H4_1 H 0.636511 0.286134 0.571229 0.034 Uiso 1 1 calc R U . . .
N5_1 N 0.67125(15) 0.4066(2) 0.63399(12) 0.0243(5) Uani 1 1 d . . . . .
C6_1 C 0.7107(2) 0.6050(3) 0.52812(15) 0.0291(7) Uani 1 1 d . . . . .
H6_1 H 0.720130 0.665212 0.557602 0.035 Uiso 1 1 calc R U . . .
C7_1 C 0.7808(2) 0.5816(3) 0.5027(2) 0.0437(9) Uani 1 1 d . . . . .
H7A_1 H 0.772688 0.521721 0.474331 0.065 Uiso 1 1 calc R U . . .
H7B_1 H 0.820466 0.565746 0.537668 0.065 Uiso 1 1 calc R U . . .
H7C_1 H 0.794228 0.642215 0.479805 0.065 Uiso 1 1 calc R U . . .
C8_1 C 0.6486(2) 0.6335(3) 0.47502(17) 0.0392(9) Uani 1 1 d . . . . .
H8A_1 H 0.661491 0.696746 0.454226 0.059 Uiso 1 1 calc R U . . .
H8B_1 H 0.603839 0.645604 0.492087 0.059 Uiso 1 1 calc R U . . .
H8C_1 H 0.640525 0.576484 0.444579 0.059 Uiso 1 1 calc R U . . .
C9_1 C 0.6626(2) 0.3562(3) 0.69377(15) 0.0294(7) Uani 1 1 d . . . . .
H9_1 H 0.685006 0.402324 0.729137 0.035 Uiso 1 1 calc R U . . .
C10_1 C 0.7020(2) 0.2519(3) 0.70117(18) 0.0381(8) Uani 1 1 d . . . . .
H10A_1 H 0.677701 0.203517 0.669195 0.057 Uiso 1 1 calc R U . . .
H10B_1 H 0.700536 0.223688 0.742957 0.057 Uiso 1 1 calc R U . . .
H10C_1 H 0.752950 0.261461 0.696114 0.057 Uiso 1 1 calc R U . . .
C11_1 C 0.5820(2) 0.3432(3) 0.69662(17) 0.0349(8) Uani 1 1 d . . . . .
H11A_1 H 0.557549 0.410873 0.690574 0.052 Uiso 1 1 calc R U . . .
H11B_1 H 0.576783 0.314947 0.737617 0.052 Uiso 1 1 calc R U . . .
H11C_1 H 0.559618 0.295388 0.663512 0.052 Uiso 1 1 calc R U . . .
C1_2 C 0.82001(18) 0.6193(3) 0.66460(16) 0.0283(7) Uani 1 1 d . . . . .
N2_2 N 0.85171(16) 0.7035(2) 0.64200(15) 0.0334(6) Uani 1 1 d . . . . .
C3_2 C 0.9200(2) 0.6785(3) 0.6285(2) 0.0422(9) Uani 1 1 d . . . . .
H3_2 H 0.952320 0.724024 0.612318 0.051 Uiso 1 1 calc R U . . .
C4_2 C 0.9315(2) 0.5783(4) 0.6427(2) 0.0457(10) Uani 1 1 d . . . . .
H4_2 H 0.973937 0.539460 0.638758 0.055 Uiso 1 1 calc R U . . .
N5_2 N 0.87100(16) 0.5414(2) 0.66414(15) 0.0347(7) Uani 1 1 d . . . . .
C6_2 C 0.8211(2) 0.8096(3) 0.63321(18) 0.0358(8) Uani 1 1 d . . . . .
H6_2 H 0.769986 0.808053 0.641945 0.043 Uiso 1 1 calc R U . . .
C7_2 C 0.8666(3) 0.8834(3) 0.6809(2) 0.0465(10) Uani 1 1 d . . . . .
H7A_2 H 0.917146 0.885267 0.673438 0.070 Uiso 1 1 calc R U . . .
H7B_2 H 0.865983 0.858426 0.723506 0.070 Uiso 1 1 calc R U . . .
H7C_2 H 0.845638 0.953442 0.675955 0.070 Uiso 1 1 calc R U . . .
C8_2 C 0.8183(3) 0.8481(3) 0.5659(2) 0.0464(10) Uani 1 1 d . . . . .
H8A_2 H 0.785368 0.803677 0.536947 0.070 Uiso 1 1 calc R U . . .
H8B_2 H 0.867498 0.845545 0.555431 0.070 Uiso 1 1 calc R U . . .
H8C_2 H 0.800278 0.919863 0.562369 0.070 Uiso 1 1 calc R U . . .
C9_2 C 0.8637(2) 0.4314(3) 0.6823(2) 0.0398(9) Uani 1 1 d . . . . .
H9_2 H 0.818984 0.424631 0.701852 0.048 Uiso 1 1 calc R U . . .
C10_2 C 0.9306(2) 0.3969(4) 0.7307(3) 0.0538(12) Uani 1 1 d . . . . .
H10A_2 H 0.922053 0.326954 0.745842 0.081 Uiso 1 1 calc R U . . .
H10B_2 H 0.938113 0.445498 0.766047 0.081 Uiso 1 1 calc R U . . .
H10C_2 H 0.974158 0.396161 0.710874 0.081 Uiso 1 1 calc R U . . .
C11_2 C 0.8542(2) 0.3633(4) 0.6241(2) 0.0469(10) Uani 1 1 d . . . . .
H11A_2 H 0.811197 0.386236 0.594369 0.070 Uiso 1 1 calc R U . . .
H11B_2 H 0.847619 0.290832 0.635957 0.070 Uiso 1 1 calc R U . . .
H11C_2 H 0.897818 0.368792 0.604560 0.070 Uiso 1 1 calc R U . . .
C1_3 C 0.75791(17) 0.7146(2) 0.75574(14) 0.0244(6) Uani 1 1 d . . . . .
C6_3 C 0.66025(19) 0.8544(3) 0.72549(16) 0.0302(7) Uani 1 1 d . . . . .
H6_3 H 0.644597 0.809386 0.687882 0.036 Uiso 1 1 calc R U . . .
C7_3 C 0.5992(2) 0.8565(3) 0.76395(18) 0.0365(8) Uani 1 1 d . . . . .
H7A_3 H 0.554170 0.881986 0.737874 0.055 Uiso 1 1 calc R U . . .
H7B_3 H 0.613025 0.902749 0.800059 0.055 Uiso 1 1 calc R U . . .
H7C_3 H 0.591215 0.786186 0.778725 0.055 Uiso 1 1 calc R U . . .
C8_3 C 0.6752(2) 0.9635(3) 0.70329(18) 0.0393(9) Uani 1 1 d . . . . .
H8A_3 H 0.713510 0.960389 0.677445 0.059 Uiso 1 1 calc R U . . .
H8B_3 H 0.691455 1.008191 0.739733 0.059 Uiso 1 1 calc R U . . .
H8C_3 H 0.630377 0.992047 0.678443 0.059 Uiso 1 1 calc R U . . .
C9_3 C 0.8702(2) 0.6258(3) 0.81798(18) 0.0349(8) Uani 1 1 d . . . . .
H9_3 H 0.853074 0.565514 0.790076 0.042 Uiso 1 1 calc R U . . .
C10_3 C 0.8759(2) 0.5911(4) 0.8857(2) 0.0469(10) Uani 1 1 d . . . . .
H10A_3 H 0.827490 0.569792 0.893217 0.070 Uiso 1 1 calc R U . . .
H10B_3 H 0.893962 0.648803 0.913721 0.070 Uiso 1 1 calc R U . . .
H10C_3 H 0.909808 0.532357 0.893867 0.070 Uiso 1 1 calc R U . . .
C11_3 C 0.9445(2) 0.6621(4) 0.8038(2) 0.0464(10) Uani 1 1 d . . . . .
H11A_3 H 0.938432 0.686276 0.760280 0.070 Uiso 1 1 calc R U . . .
H11B_3 H 0.979240 0.604091 0.809912 0.070 Uiso 1 1 calc R U . . .
H11C_3 H 0.963204 0.719096 0.832152 0.070 Uiso 1 1 calc R U . . .
N2_3 N 0.72766(15) 0.8095(2) 0.76327(13) 0.0276(6) Uani 1 1 d . . . . .
C3_3 C 0.7664(2) 0.8615(3) 0.81500(17) 0.0347(8) Uani 1 1 d . . . . .
H3_3 H 0.755455 0.927971 0.830046 0.042 Uiso 1 1 calc R U . . .
C4_3 C 0.8215(2) 0.8000(3) 0.83917(17) 0.0372(8) Uani 1 1 d . . . . .
H4_3 H 0.857930 0.814967 0.874648 0.045 Uiso 1 1 calc R U . . .
N5_3 N 0.81641(15) 0.7109(2) 0.80372(13) 0.0300(6) Uani 1 1 d . . . . .
C1_4 C 0.63117(17) 0.6027(2) 0.71748(14) 0.0211(6) Uani 1 1 d . . . . .
N2_4 N 0.61676(15) 0.5757(2) 0.77481(12) 0.0241(5) Uani 1 1 d . . . . .
C3_4 C 0.54252(18) 0.5813(3) 0.77650(16) 0.0300(7) Uani 1 1 d . . . . .
H3_4 H 0.519721 0.566785 0.811523 0.036 Uiso 1 1 calc R U . . .
C4_4 C 0.50915(18) 0.6109(3) 0.71933(17) 0.0305(7) Uani 1 1 d . . . . .
H4_4 H 0.458102 0.620828 0.705809 0.037 Uiso 1 1 calc R U . . .
N5_4 N 0.56374(14) 0.6245(2) 0.68362(12) 0.0233(5) Uani 1 1 d . . . . .
C6_4 C 0.67088(18) 0.5449(3) 0.83054(14) 0.0271(7) Uani 1 1 d . . . . .
H6_4 H 0.719975 0.539357 0.817859 0.033 Uiso 1 1 calc R U . . .
C7_4 C 0.6748(2) 0.6287(3) 0.88085(16) 0.0339(8) Uani 1 1 d . . . . .
H7A_4 H 0.690266 0.694509 0.864540 0.051 Uiso 1 1 calc R U . . .
H7B_4 H 0.710222 0.607963 0.917873 0.051 Uiso 1 1 calc R U . . .
H7C_4 H 0.626502 0.637367 0.892472 0.051 Uiso 1 1 calc R U . . .
C8_4 C 0.6514(2) 0.4392(3) 0.85521(17) 0.0374(8) Uani 1 1 d . . . . .
H8A_4 H 0.602749 0.442757 0.866735 0.056 Uiso 1 1 calc R U . . .
H8B_4 H 0.687592 0.420570 0.892173 0.056 Uiso 1 1 calc R U . . .
H8C_4 H 0.651405 0.386522 0.822540 0.056 Uiso 1 1 calc R U . . .
C9_4 C 0.54691(17) 0.6543(3) 0.61643(15) 0.0266(6) Uani 1 1 d . . . . .
H9_4 H 0.593851 0.669928 0.601683 0.032 Uiso 1 1 calc R U . . .
C10_4 C 0.4985(2) 0.7509(3) 0.60707(18) 0.0360(8) Uani 1 1 d . . . . .
H10A_4 H 0.490443 0.771297 0.562794 0.054 Uiso 1 1 calc R U . . .
H10B_4 H 0.522625 0.807774 0.632861 0.054 Uiso 1 1 calc R U . . .
H10C_4 H 0.451400 0.735570 0.619529 0.054 Uiso 1 1 calc R U . . .
C11_4 C 0.50950(19) 0.5629(3) 0.57836(16) 0.0326(7) Uani 1 1 d . . . . .
H11A_4 H 0.496672 0.582899 0.534137 0.049 Uiso 1 1 calc R U . . .
H11B_4 H 0.465005 0.543896 0.594220 0.049 Uiso 1 1 calc R U . . .
H11C_4 H 0.542896 0.503316 0.582380 0.049 Uiso 1 1 calc R U . . .
B1_51 B 0.80524(8) 0.19222(12) 0.89209(10) 0.0472(10) Uani 0.668(5) 1 d D U P A 1
H1_51 H 0.816413 0.207947 0.938000 0.057 Uiso 0.668(5) 1 calc R U P A 1
C2_51 C 0.86170(10) 0.10729(14) 0.87599(17) 0.0647(14) Uani 0.668(5) 1 d D U P A 1
N3_51 N 0.90116(15) 0.0416(2) 0.8698(3) 0.096(2) Uani 0.668(5) 1 d D U P A 1
C4_51 C 0.81099(15) 0.29460(12) 0.85446(12) 0.0481(11) Uani 0.668(5) 1 d D U P A 1
N5_51 N 0.8135(5) 0.36609(18) 0.82173(13) 0.0493(13) Uani 0.668(5) 1 d D U P A 1
C6_51 C 0.72435(8) 0.14486(18) 0.87513(17) 0.0351(9) Uani 0.668(5) 1 d D U P A 1
N7_51 N 0.66884(11) 0.1070(3) 0.8603(3) 0.0349(11) Uani 0.668(5) 1 d D U P A 1
B1_52 B 0.80956(9) 0.17328(12) 0.85348(10) 0.0511(12) Uani 0.332(5) 1 d D U P A 2
H1_52 H 0.818625 0.139481 0.813991 0.061 Uiso 0.332(5) 1 calc R U P A 2
C2_52 C 0.87011(10) 0.1351(2) 0.91055(11) 0.0556(16) Uani 0.332(5) 1 d D U P A 2
N3_52 N 0.91680(17) 0.1029(4) 0.94700(14) 0.078(3) Uiso 0.332(5) 1 d D U P A 2
C4_52 C 0.81249(18) 0.29389(11) 0.84582(16) 0.0504(15) Uani 0.332(5) 1 d D U P A 2
N5_52 N 0.8144(11) 0.38251(15) 0.8347(3) 0.056(2) Uani 0.332(5) 1 d D U P A 2
C6_52 C 0.73088(8) 0.1382(2) 0.86671(17) 0.0423(14) Uani 0.332(5) 1 d D U P A 2
N7_52 N 0.67465(12) 0.1097(4) 0.8724(3) 0.040(2) Uani 0.332(5) 1 d D U P A 2
B1_6 B 0.61216(8) 1.03755(11) 0.52183(9) 0.0428(10) Uani 1 1 d D . . . .
H1_6 H 0.588227 1.039034 0.476711 0.051 Uiso 1 1 calc R U . . .
C2_6 C 0.62535(11) 0.91967(11) 0.54368(13) 0.0398(9) Uani 1 1 d D . . . .
N3_6 N 0.64190(19) 0.83787(14) 0.56116(15) 0.0480(8) Uani 1 1 d D . . . .
C4_6 C 0.68617(8) 1.09805(15) 0.52961(17) 0.0669(16) Uani 1 1 d D . . . .
N5_6 N 0.74414(11) 1.1361(2) 0.5382(3) 0.120(3) Uani 1 1 d D . . . .
C6_6 C 0.55867(9) 1.09036(14) 0.56326(10) 0.0392(8) Uani 1 1 d D . . . .
N7_6 N 0.52142(12) 1.1334(2) 0.59079(11) 0.0475(8) Uani 1 1 d D . . . .
N1_71 N 0.9943(4) 1.1291(5) 0.4436(3) 0.0946(18) Uiso 1 1 d . . . . .
C2_71 C 0.9593(3) 1.1301(4) 0.4836(3) 0.0590(12) Uiso 1 1 d . . . . .
C3_71 C 0.9173(4) 1.1214(5) 0.5303(3) 0.0773(17) Uiso 1 1 d . . . . .
H3A_71 H 0.865524 1.130038 0.511935 0.116 Uiso 1 1 calc R U . . .
H3B_71 H 0.931862 1.175228 0.562013 0.116 Uiso 1 1 calc R U . . .
H3C_71 H 0.924849 1.052663 0.549880 0.116 Uiso 1 1 calc R U . . .
C1_80 C 1.0182(12) 0.2135(9) 1.0309(9) 0.189(7) Uani 0.5 1 d G U P B -1
H1A_80 H 1.054725 0.254593 1.058882 0.284 Uiso 0.5 1 calc R U P B -1
H1B_80 H 0.969224 0.230708 1.038769 0.284 Uiso 0.5 1 calc R U P B -1
H1C_80 H 1.021268 0.229311 0.987224 0.284 Uiso 0.5 1 calc R U P B -1
C2_80 C 1.0332(11) 0.0970(9) 1.0435(8) 0.147(5) Uani 0.5 1 d G U P B -1
H2A_80 H 1.086466 0.083628 1.050053 0.176 Uiso 0.5 1 calc R U P B -1
H2B_80 H 1.014908 0.075794 1.081873 0.176 Uiso 0.5 1 calc R U P B -1
C3_80 C 0.9943(9) 0.0333(8) 0.9871(7) 0.145(4) Uani 0.5 1 d G U P B -1
H3A_80 H 0.941019 0.046679 0.980508 0.174 Uiso 0.5 1 calc R U P B -1
H3B_80 H 1.012576 0.054517 0.948686 0.174 Uiso 0.5 1 calc R U P B -1
C4_80 C 1.0092(9) -0.0832(8) 0.9996(6) 0.132(4) Uani 0.5 1 d G U P B -1
H4A_80 H 1.062561 -0.096518 1.006179 0.158 Uiso 0.5 1 calc R U P B -1
H4B_80 H 0.991008 -0.104353 1.038006 0.158 Uiso 0.5 1 calc R U P B -1
C5_80 C 0.9704(8) -0.1468(8) 0.9432(6) 0.094(3) Uani 0.5 1 d G U P B -1
H5A_80 H 0.988664 -0.125628 0.904819 0.113 Uiso 0.5 1 calc R U P B -1
H5B_80 H 0.917109 -0.133458 0.936644 0.113 Uiso 0.5 1 calc R U P B -1
C6_80 C 0.9853(10) -0.2633(8) 0.9557(8) 0.163(6) Uani 0.5 1 d G U P B -1
H6A_80 H 0.944643 -0.304098 0.932827 0.244 Uiso 0.5 1 calc R U P B -1
H6B_80 H 0.990083 -0.277105 1.000776 0.244 Uiso 0.5 1 calc R U P B -1
H6C_80 H 1.030772 -0.282914 0.941595 0.244 Uiso 0.5 1 calc R U P B -1

loop_
_atom_site_aniso_label
_atom_site_aniso_U_11
_atom_site_aniso_U_22
_atom_site_aniso_U_33
_atom_site_aniso_U_23
_atom_site_aniso_U_13
_atom_site_aniso_U_12
Ni1 0.0215(2) 0.0156(2) 0.0220(2) 0.00076(14) 0.00314(13) -0.00018(14)
C1_1 0.0216(13) 0.0165(14) 0.0248(14) 0.0014(11) 0.0045(11) 0.0026(11)
N2_1 0.0282(13) 0.0219(13) 0.0231(12) 0.0006(10) 0.0054(10) 0.0008(10)
C3_1 0.0344(17) 0.0238(16) 0.0274(16) -0.0052(12) 0.0037(13) 0.0014(13)
C4_1 0.0352(17) 0.0188(15) 0.0307(16) -0.0044(12) 0.0070(13) 0.0012(13)
N5_1 0.0308(13) 0.0152(12) 0.0264(13) -0.0011(9) 0.0040(10) 0.0010(10)
C6_1 0.0408(18) 0.0231(16) 0.0240(15) 0.0027(12) 0.0070(13) -0.0050(14)
C7_1 0.052(2) 0.044(2) 0.039(2) -0.0066(17) 0.0196(18) -0.0124(19)
C8_1 0.059(2) 0.0310(19) 0.0275(17) 0.0100(14) 0.0063(16) -0.0021(17)
C9_1 0.0423(19) 0.0194(15) 0.0261(16) -0.0004(12) 0.0049(13) -0.0034(14)
C10_1 0.058(2) 0.0193(16) 0.0351(18) 0.0048(13) 0.0040(16) -0.0008(16)
C11_1 0.045(2) 0.0287(18) 0.0333(18) -0.0038(14) 0.0131(15) -0.0135(16)
C1_2 0.0271(15) 0.0286(17) 0.0290(16) 0.0010(13) 0.0042(12) -0.0004(13)
N2_2 0.0300(14) 0.0301(16) 0.0402(16) 0.0013(12) 0.0062(12) -0.0073(12)
C3_2 0.0316(18) 0.043(2) 0.054(2) -0.0004(18) 0.0144(17) -0.0078(16)
C4_2 0.0308(19) 0.047(2) 0.062(3) -0.003(2) 0.0144(18) 0.0003(17)
N5_2 0.0270(14) 0.0287(15) 0.0479(18) -0.0003(13) 0.0050(12) 0.0023(12)
C6_2 0.0384(19) 0.0271(18) 0.042(2) 0.0038(15) 0.0076(15) -0.0049(15)
C7_2 0.048(2) 0.035(2) 0.056(3) -0.0010(18) 0.0054(19) -0.0121(18)
C8_2 0.055(2) 0.036(2) 0.050(2) 0.0109(18) 0.0143(19) -0.0083(19)
C9_2 0.0305(18) 0.0312(19) 0.057(2) 0.0021(17) 0.0053(16) 0.0064(15)
C10_2 0.039(2) 0.042(2) 0.076(3) 0.006(2) -0.002(2) 0.0112(18)
C11_2 0.037(2) 0.038(2) 0.066(3) -0.007(2) 0.0103(19) 0.0069(17)
C1_3 0.0267(15) 0.0202(15) 0.0253(15) 0.0001(11) 0.0016(11) -0.0038(12)
C6_3 0.0373(18) 0.0209(15) 0.0303(16) -0.0033(12) 0.0001(13) -0.0002(13)
C7_3 0.0385(19) 0.0269(17) 0.042(2) -0.0102(15) 0.0031(15) 0.0070(15)
C8_3 0.057(2) 0.0204(17) 0.0370(19) -0.0018(14) -0.0005(17) 0.0026(16)
C9_3 0.0298(17) 0.0302(19) 0.041(2) 0.0018(14) -0.0052(14) 0.0003(14)
C10_3 0.043(2) 0.046(2) 0.046(2) 0.0089(18) -0.0070(18) -0.0006(18)
C11_3 0.0308(19) 0.045(2) 0.058(3) 0.0015(19) -0.0057(17) -0.0024(17)
N2_3 0.0322(14) 0.0195(13) 0.0283(14) -0.0027(10) -0.0022(11) -0.0045(11)
C3_3 0.042(2) 0.0268(17) 0.0331(18) -0.0066(13) 0.0010(15) -0.0055(15)
C4_3 0.0401(19) 0.036(2) 0.0320(18) -0.0054(15) -0.0029(14) -0.0137(16)
N5_3 0.0297(14) 0.0282(15) 0.0290(14) 0.0033(11) -0.0035(11) -0.0029(11)
C1_4 0.0261(14) 0.0144(13) 0.0231(14) -0.0033(10) 0.0046(11) -0.0008(11)
N2_4 0.0282(13) 0.0211(13) 0.0233(12) -0.0048(10) 0.0057(10) -0.0026(10)
C3_4 0.0291(16) 0.0300(17) 0.0328(17) -0.0090(13) 0.0104(13) -0.0065(13)
C4_4 0.0230(15) 0.0290(17) 0.0400(18) -0.0116(14) 0.0071(13) 0.0000(13)
N5_4 0.0244(12) 0.0198(13) 0.0253(13) -0.0066(10) 0.0035(10) -0.0002(10)
C6_4 0.0327(16) 0.0252(16) 0.0230(15) 0.0003(12) 0.0035(12) -0.0036(13)
C7_4 0.043(2) 0.0354(19) 0.0239(16) -0.0066(13) 0.0070(14) -0.0073(15)
C8_4 0.051(2) 0.033(2) 0.0285(17) 0.0039(14) 0.0077(15) -0.0058(17)
C9_4 0.0253(15) 0.0269(17) 0.0257(15) -0.0015(12) -0.0007(12) 0.0047(13)
C10_4 0.0359(18) 0.0296(18) 0.0397(19) -0.0031(14) -0.0013(15) 0.0087(15)
C11_4 0.0312(17) 0.0345(19) 0.0299(17) -0.0082(14) -0.0009(13) 0.0030(14)
B1_51 0.0395(18) 0.045(2) 0.054(2) 0.0083(18) -0.0012(18) -0.0086(16)
C2_51 0.049(2) 0.056(3) 0.087(3) 0.001(2) 0.005(2) -0.005(2)
N3_51 0.062(3) 0.073(4) 0.152(5) 0.002(4) 0.020(4) 0.004(3)
C4_51 0.043(2) 0.042(2) 0.056(2) 0.0051(18) 0.001(2) -0.0081(19)
N5_51 0.057(3) 0.034(2) 0.052(3) -0.001(2) -0.002(3) -0.014(2)
C6_51 0.0336(17) 0.035(2) 0.036(2) 0.0060(17) 0.0041(16) 0.0000(16)
N7_51 0.034(2) 0.039(3) 0.030(2) 0.0002(19) -0.0007(17) -0.0021(19)
B1_52 0.044(2) 0.046(2) 0.060(2) 0.006(2) 0.001(2) -0.005(2)
C2_52 0.045(3) 0.052(3) 0.067(3) 0.009(3) 0.000(3) -0.005(3)
C4_52 0.045(3) 0.043(2) 0.059(3) 0.007(2) -0.002(3) -0.008(2)
N5_52 0.055(5) 0.042(3) 0.069(5) 0.004(4) 0.002(5) -0.009(4)
C6_52 0.039(2) 0.039(3) 0.045(3) 0.008(2) 0.000(2) -0.001(2)
N7_52 0.038(3) 0.041(4) 0.036(5) 0.006(4) -0.002(3) 0.000(3)
B1_6 0.059(3) 0.033(2) 0.039(2) -0.0017(18) 0.017(2) 0.002(2)
C2_6 0.055(2) 0.031(2) 0.0336(19) -0.0038(15) 0.0083(17) -0.0018(17)
N3_6 0.061(2) 0.0315(19) 0.051(2) 0.0025(15) 0.0091(17) 0.0016(16)
C4_6 0.064(3) 0.039(3) 0.107(5) -0.016(3) 0.042(3) -0.002(2)
N5_6 0.077(4) 0.054(3) 0.247(9) -0.042(4) 0.081(5) -0.018(3)
C6_6 0.047(2) 0.037(2) 0.0338(19) 0.0015(15) 0.0080(16) -0.0009(17)
N7_6 0.049(2) 0.053(2) 0.0436(19) -0.0049(16) 0.0147(16) -0.0047(17)
C1_80 0.193(9) 0.180(8) 0.191(9) -0.021(7) 0.025(7) -0.003(7)
C2_80 0.141(6) 0.153(6) 0.146(6) 0.006(4) 0.024(4) -0.003(4)
C3_80 0.147(5) 0.142(5) 0.146(5) 0.000(4) 0.025(4) 0.000(4)
C4_80 0.132(5) 0.133(5) 0.131(5) -0.005(3) 0.025(3) 0.002(4)
C5_80 0.091(5) 0.098(5) 0.096(5) -0.003(4) 0.025(4) 0.001(4)
C6_80 0.172(9) 0.142(7) 0.170(9) -0.007(7) 0.019(7) 0.004(7)

loop_
_atom_type_symbol
_atom_type_description
_atom_type_scat_dispersion_real
_atom_type_scat_dispersion_imag
_atom_type_scat_source
C C 0.0033 0.0016 'International Tables Vol C Tables 4.2.6.8 and 6.1.1.4'
H H 0.0000 0.0000 'International Tables Vol C Tables 4.2.6.8 and 6.1.1.4'
B B 0.0013 0.0007 'International Tables Vol C Tables 4.2.6.8 and 6.1.1.4'
N N 0.0061 0.0033 'International Tables Vol C Tables 4.2.6.8 and 6.1.1.4'
Ni Ni 0.3393 1.1124 'International Tables Vol C Tables 4.2.6.8 and 6.1.1.4'

loop_
_geom_angle_atom_site_label_1
_geom_angle_atom_site_label_2
_geom_angle_atom_site_label_3
_geom_angle
_geom_angle_site_symmetry_1
_geom_angle_site_symmetry_3
_geom_angle_publ_flag
C1_2 Ni1 C1_4 179.49(14) . . ?
C1_2 Ni1 C1_3 89.64(14) . . ?
C1_4 Ni1 C1_3 89.93(13) . . ?
C1_2 Ni1 C1_1 89.95(13) . . ?
C1_4 Ni1 C1_1 90.48(12) . . ?
C1_3 Ni1 C1_1 179.46(13) . . ?
N2_1 C1_1 N5_1 103.7(3) . . ?
N2_1 C1_1 Ni1 128.4(2) . . ?
N5_1 C1_1 Ni1 127.9(2) . . ?
C1_1 N2_1 C3_1 111.0(3) . . ?
C1_1 N2_1 C6_1 127.2(3) . . ?
C3_1 N2_1 C6_1 121.7(3) . . ?
C4_1 C3_1 N2_1 106.9(3) . . ?
C4_1 C3_1 H3_1 126.6 . . ?
N2_1 C3_1 H3_1 126.6 . . ?
C3_1 C4_1 N5_1 106.9(3) . . ?
C3_1 C4_1 H4_1 126.5 . . ?
N5_1 C4_1 H4_1 126.5 . . ?
C1_1 N5_1 C4_1 111.4(3) . . ?
C1_1 N5_1 C9_1 127.0(3) . . ?
C4_1 N5_1 C9_1 121.5(3) . . ?
N2_1 C6_1 C8_1 110.8(3) . . ?
N2_1 C6_1 C7_1 109.4(3) . . ?
C8_1 C6_1 C7_1 110.8(3) . . ?
N2_1 C6_1 H6_1 108.6 . . ?
C8_1 C6_1 H6_1 108.6 . . ?
C7_1 C6_1 H6_1 108.6 . . ?
C6_1 C7_1 H7A_1 109.5 . . ?
C6_1 C7_1 H7B_1 109.5 . . ?
H7A_1 C7_1 H7B_1 109.5 . . ?
C6_1 C7_1 H7C_1 109.5 . . ?
H7A_1 C7_1 H7C_1 109.5 . . ?
H7B_1 C7_1 H7C_1 109.5 . . ?
C6_1 C8_1 H8A_1 109.5 . . ?
C6_1 C8_1 H8B_1 109.5 . . ?
H8A_1 C8_1 H8B_1 109.5 . . ?
C6_1 C8_1 H8C_1 109.5 . . ?
H8A_1 C8_1 H8C_1 109.5 . . ?
H8B_1 C8_1 H8C_1 109.5 . . ?
N5_1 C9_1 C11_1 110.1(3) . . ?
N5_1 C9_1 C10_1 110.7(3) . . ?
C11_1 C9_1 C10_1 110.9(3) . . ?
N5_1 C9_1 H9_1 108.3 . . ?
C11_1 C9_1 H9_1 108.3 . . ?
C10_1 C9_1 H9_1 108.3 . . ?
C9_1 C10_1 H10A_1 109.5 . . ?
C9_1 C10_1 H10B_1 109.5 . . ?
H10A_1 C10_1 H10B_1 109.5 . . ?
C9_1 C10_1 H10C_1 109.5 . . ?
H10A_1 C10_1 H10C_1 109.5 . . ?
H10B_1 C10_1 H10C_1 109.5 . . ?
C9_1 C11_1 H11A_1 109.5 . . ?
C9_1 C11_1 H11B_1 109.5 . . ?
H11A_1 C11_1 H11B_1 109.5 . . ?
C9_1 C11_1 H11C_1 109.5 . . ?
H11A_1 C11_1 H11C_1 109.5 . . ?
H11B_1 C11_1 H11C_1 109.5 . . ?
N2_2 C1_2 N5_2 103.5(3) . . ?
N2_2 C1_2 Ni1 128.5(3) . . ?
N5_2 C1_2 Ni1 128.0(3) . . ?
C1_2 N2_2 C3_2 111.1(3) . . ?
C1_2 N2_2 C6_2 126.8(3) . . ?
C3_2 N2_2 C6_2 122.1(3) . . ?
C4_2 C3_2 N2_2 106.9(3) . . ?
C4_2 C3_2 H3_2 126.5 . . ?
N2_2 C3_2 H3_2 126.5 . . ?
C3_2 C4_2 N5_2 107.7(4) . . ?
C3_2 C4_2 H4_2 126.1 . . ?
N5_2 C4_2 H4_2 126.1 . . ?
C4_2 N5_2 C1_2 110.7(3) . . ?
C4_2 N5_2 C9_2 122.6(3) . . ?
C1_2 N5_2 C9_2 126.7(3) . . ?
N2_2 C6_2 C8_2 111.7(3) . . ?
N2_2 C6_2 C7_2 109.3(3) . . ?
C8_2 C6_2 C7_2 111.2(3) . . ?
N2_2 C6_2 H6_2 108.2 . . ?
C8_2 C6_2 H6_2 108.2 . . ?
C7_2 C6_2 H6_2 108.2 . . ?
C6_2 C7_2 H7A_2 109.5 . . ?
C6_2 C7_2 H7B_2 109.5 . . ?
H7A_2 C7_2 H7B_2 109.5 . . ?
C6_2 C7_2 H7C_2 109.5 . . ?
H7A_2 C7_2 H7C_2 109.5 . . ?
H7B_2 C7_2 H7C_2 109.5 . . ?
C6_2 C8_2 H8A_2 109.5 . . ?
C6_2 C8_2 H8B_2 109.5 . . ?
H8A_2 C8_2 H8B_2 109.5 . . ?
C6_2 C8_2 H8C_2 109.5 . . ?
H8A_2 C8_2 H8C_2 109.5 . . ?
H8B_2 C8_2 H8C_2 109.5 . . ?
N5_2 C9_2 C11_2 109.5(4) . . ?
N5_2 C9_2 C10_2 110.8(3) . . ?
C11_2 C9_2 C10_2 111.0(3) . . ?
N5_2 C9_2 H9_2 108.5 . . ?
C11_2 C9_2 H9_2 108.5 . . ?
C10_2 C9_2 H9_2 108.5 . . ?
C9_2 C10_2 H10A_2 109.5 . . ?
C9_2 C10_2 H10B_2 109.5 . . ?
H10A_2 C10_2 H10B_2 109.5 . . ?
C9_2 C10_2 H10C_2 109.5 . . ?
H10A_2 C10_2 H10C_2 109.5 . . ?
H10B_2 C10_2 H10C_2 109.5 . . ?
C9_2 C11_2 H11A_2 109.5 . . ?
C9_2 C11_2 H11B_2 109.5 . . ?
H11A_2 C11_2 H11B_2 109.5 . . ?
C9_2 C11_2 H11C_2 109.5 . . ?
H11A_2 C11_2 H11C_2 109.5 . . ?
H11B_2 C11_2 H11C_2 109.5 . . ?
N5_3 C1_3 N2_3 103.2(3) . . ?
N5_3 C1_3 Ni1 128.6(2) . . ?
N2_3 C1_3 Ni1 128.2(2) . . ?
N2_3 C6_3 C7_3 110.0(3) . . ?
N2_3 C6_3 C8_3 110.4(3) . . ?
C7_3 C6_3 C8_3 110.6(3) . . ?
N2_3 C6_3 H6_3 108.6 . . ?
C7_3 C6_3 H6_3 108.6 . . ?
C8_3 C6_3 H6_3 108.6 . . ?
C6_3 C7_3 H7A_3 109.5 . . ?
C6_3 C7_3 H7B_3 109.5 . . ?
H7A_3 C7_3 H7B_3 109.5 . . ?
C6_3 C7_3 H7C_3 109.5 . . ?
H7A_3 C7_3 H7C_3 109.5 . . ?
H7B_3 C7_3 H7C_3 109.5 . . ?
C6_3 C8_3 H8A_3 109.5 . . ?
C6_3 C8_3 H8B_3 109.5 . . ?
H8A_3 C8_3 H8B_3 109.5 . . ?
C6_3 C8_3 H8C_3 109.5 . . ?
H8A_3 C8_3 H8C_3 109.5 . . ?
H8B_3 C8_3 H8C_3 109.5 . . ?
N5_3 C9_3 C10_3 110.4(3) . . ?
N5_3 C9_3 C11_3 109.3(3) . . ?
C10_3 C9_3 C11_3 111.8(3) . . ?
N5_3 C9_3 H9_3 108.5 . . ?
C10_3 C9_3 H9_3 108.5 . . ?
C11_3 C9_3 H9_3 108.5 . . ?
C9_3 C10_3 H10A_3 109.5 . . ?
C9_3 C10_3 H10B_3 109.5 . . ?
H10A_3 C10_3 H10B_3 109.5 . . ?
C9_3 C10_3 H10C_3 109.5 . . ?
H10A_3 C10_3 H10C_3 109.5 . . ?
H10B_3 C10_3 H10C_3 109.5 . . ?
C9_3 C11_3 H11A_3 109.5 . . ?
C9_3 C11_3 H11B_3 109.5 . . ?
H11A_3 C11_3 H11B_3 109.5 . . ?
C9_3 C11_3 H11C_3 109.5 . . ?
H11A_3 C11_3 H11C_3 109.5 . . ?
H11B_3 C11_3 H11C_3 109.5 . . ?
C1_3 N2_3 C3_3 111.2(3) . . ?
C1_3 N2_3 C6_3 127.3(3) . . ?
C3_3 N2_3 C6_3 121.5(3) . . ?
C4_3 C3_3 N2_3 106.5(3) . . ?
C4_3 C3_3 H3_3 126.7 . . ?
N2_3 C3_3 H3_3 126.7 . . ?
C3_3 C4_3 N5_3 107.8(3) . . ?
C3_3 C4_3 H4_3 126.1 . . ?
N5_3 C4_3 H4_3 126.1 . . ?
C1_3 N5_3 C4_3 111.3(3) . . ?
C1_3 N5_3 C9_3 127.0(3) . . ?
C4_3 N5_3 C9_3 121.6(3) . . ?
N2_4 C1_4 N5_4 103.5(3) . . ?
N2_4 C1_4 Ni1 128.0(2) . . ?
N5_4 C1_4 Ni1 128.4(2) . . ?
C1_4 N2_4 C3_4 111.5(3) . . ?
C1_4 N2_4 C6_4 126.7(3) . . ?
C3_4 N2_4 C6_4 121.8(3) . . ?
C4_4 C3_4 N2_4 106.9(3) . . ?
C4_4 C3_4 H3_4 126.6 . . ?
N2_4 C3_4 H3_4 126.6 . . ?
C3_4 C4_4 N5_4 106.6(3) . . ?
C3_4 C4_4 H4_4 126.7 . . ?
N5_4 C4_4 H4_4 126.7 . . ?
C1_4 N5_4 C4_4 111.4(3) . . ?
C1_4 N5_4 C9_4 126.5(3) . . ?
C4_4 N5_4 C9_4 122.0(3) . . ?
N2_4 C6_4 C7_4 109.5(3) . . ?
N2_4 C6_4 C8_4 110.8(3) . . ?
C7_4 C6_4 C8_4 111.3(3) . . ?
N2_4 C6_4 H6_4 108.4 . . ?
C7_4 C6_4 H6_4 108.4 . . ?
C8_4 C6_4 H6_4 108.4 . . ?
C6_4 C7_4 H7A_4 109.5 . . ?
C6_4 C7_4 H7B_4 109.5 . . ?
H7A_4 C7_4 H7B_4 109.5 . . ?
C6_4 C7_4 H7C_4 109.5 . . ?
H7A_4 C7_4 H7C_4 109.5 . . ?
H7B_4 C7_4 H7C_4 109.5 . . ?
C6_4 C8_4 H8A_4 109.5 . . ?
C6_4 C8_4 H8B_4 109.5 . . ?
H8A_4 C8_4 H8B_4 109.5 . . ?
C6_4 C8_4 H8C_4 109.5 . . ?
H8A_4 C8_4 H8C_4 109.5 . . ?
H8B_4 C8_4 H8C_4 109.5 . . ?
N5_4 C9_4 C10_4 111.0(3) . . ?
N5_4 C9_4 C11_4 109.0(3) . . ?
C10_4 C9_4 C11_4 110.7(3) . . ?
N5_4 C9_4 H9_4 108.7 . . ?
C10_4 C9_4 H9_4 108.7 . . ?
C11_4 C9_4 H9_4 108.7 . . ?
C9_4 C10_4 H10A_4 109.5 . . ?
C9_4 C10_4 H10B_4 109.5 . . ?
H10A_4 C10_4 H10B_4 109.5 . . ?
C9_4 C10_4 H10C_4 109.5 . . ?
H10A_4 C10_4 H10C_4 109.5 . . ?
H10B_4 C10_4 H10C_4 109.5 . . ?
C9_4 C11_4 H11A_4 109.5 . . ?
C9_4 C11_4 H11B_4 109.5 . . ?
H11A_4 C11_4 H11B_4 109.5 . . ?
C9_4 C11_4 H11C_4 109.5 . . ?
H11A_4 C11_4 H11C_4 109.5 . . ?
H11B_4 C11_4 H11C_4 109.5 . . ?
C4_51 B1_51 C2_51 110.82(10) . . ?
C4_51 B1_51 C6_51 110.40(12) . . ?
C2_51 B1_51 C6_51 108.36(11) . . ?
C4_51 B1_51 H1_51 109.1 . . ?
C2_51 B1_51 H1_51 109.1 . . ?
C6_51 B1_51 H1_51 109.1 . . ?
N3_51 C2_51 B1_51 173.2(2) . . ?
N5_51 C4_51 B1_51 174.2(2) . . ?
N7_51 C6_51 B1_51 175.4(2) . . ?
C4_52 B1_52 C2_52 110.82(10) . . ?
C4_52 B1_52 C6_52 110.40(12) . . ?
C2_52 B1_52 C6_52 108.36(11) . . ?
C4_52 B1_52 H1_52 109.1 . . ?
C2_52 B1_52 H1_52 109.1 . . ?
C6_52 B1_52 H1_52 109.1 . . ?
N3_52 C2_52 B1_52 173.1(2) . . ?
N5_52 C4_52 B1_52 174.2(2) . . ?
N7_52 C6_52 B1_52 175.4(2) . . ?
C4_6 B1_6 C2_6 110.83(10) . . ?
C4_6 B1_6 C6_6 110.40(12) . . ?
C2_6 B1_6 C6_6 108.37(11) . . ?
C4_6 B1_6 H1_6 109.1 . . ?
C2_6 B1_6 H1_6 109.1 . . ?
C6_6 B1_6 H1_6 109.1 . . ?
N3_6 C2_6 B1_6 173.23(19) . . ?
N5_6 C4_6 B1_6 174.3(2) . . ?
N7_6 C6_6 B1_6 175.8(2) . . ?
N1_71 C2_71 C3_71 174.7(7) . . ?
C2_71 C3_71 H3A_71 109.5 . . ?
C2_71 C3_71 H3B_71 109.5 . . ?
H3A_71 C3_71 H3B_71 109.5 . . ?
C2_71 C3_71 H3C_71 109.5 . . ?
H3A_71 C3_71 H3C_71 109.5 . . ?
H3B_71 C3_71 H3C_71 109.5 . . ?
C2_80 C1_80 H1A_80 109.5 . . ?
C2_80 C1_80 H1B_80 109.5 . . ?
H1A_80 C1_80 H1B_80 109.5 . . ?
C2_80 C1_80 H1C_80 109.5 . . ?
H1A_80 C1_80 H1C_80 109.5 . . ?
H1B_80 C1_80 H1C_80 109.5 . . ?
C3_80 C2_80 C1_80 109.5 . . ?
C3_80 C2_80 H2A_80 109.8 . . ?
C1_80 C2_80 H2A_80 109.8 . . ?
C3_80 C2_80 H2B_80 109.8 . . ?
C1_80 C2_80 H2B_80 109.8 . . ?
H2A_80 C2_80 H2B_80 108.2 . . ?
C4_80 C3_80 C2_80 109.5 . . ?
C4_80 C3_80 H3A_80 109.8 . . ?
C2_80 C3_80 H3A_80 109.8 . . ?
C4_80 C3_80 H3B_80 109.8 . . ?
C2_80 C3_80 H3B_80 109.8 . . ?
H3A_80 C3_80 H3B_80 108.2 . . ?
C5_80 C4_80 C3_80 109.5 . . ?
C5_80 C4_80 H4A_80 109.8 . . ?
C3_80 C4_80 H4A_80 109.8 . . ?
C5_80 C4_80 H4B_80 109.8 . . ?
C3_80 C4_80 H4B_80 109.8 . . ?
H4A_80 C4_80 H4B_80 108.2 . . ?
C4_80 C5_80 C6_80 109.5 . . ?
C4_80 C5_80 H5A_80 109.8 . . ?
C6_80 C5_80 H5A_80 109.8 . . ?
C4_80 C5_80 H5B_80 109.8 . . ?
C6_80 C5_80 H5B_80 109.8 . . ?
H5A_80 C5_80 H5B_80 108.2 . . ?
C5_80 C6_80 H6A_80 109.5 . . ?
C5_80 C6_80 H6B_80 109.5 . . ?
H6A_80 C6_80 H6B_80 109.5 . . ?
C5_80 C6_80 H6C_80 109.5 . . ?
H6A_80 C6_80 H6C_80 109.5 . . ?
H6B_80 C6_80 H6C_80 109.5 . . ?

loop_
_geom_bond_atom_site_label_1
_geom_bond_atom_site_label_2
_geom_bond_distance
_geom_bond_site_symmetry_2
_geom_bond_publ_flag
Ni1 C1_2 1.936(3) . ?
Ni1 C1_4 1.946(3) . ?
Ni1 C1_3 1.957(3) . ?
Ni1 C1_1 1.957(3) . ?
C1_1 N2_1 1.361(4) . ?
C1_1 N5_1 1.365(4) . ?
N2_1 C3_1 1.389(4) . ?
N2_1 C6_1 1.476(4) . ?
C3_1 C4_1 1.340(5) . ?
C3_1 H3_1 0.9500 . ?
C4_1 N5_1 1.378(4) . ?
C4_1 H4_1 0.9500 . ?
N5_1 C9_1 1.482(4) . ?
C6_1 C8_1 1.524(5) . ?
C6_1 C7_1 1.530(5) . ?
C6_1 H6_1 1.0000 . ?
C7_1 H7A_1 0.9800 . ?
C7_1 H7B_1 0.9800 . ?
C7_1 H7C_1 0.9800 . ?
C8_1 H8A_1 0.9800 . ?
C8_1 H8B_1 0.9800 . ?
C8_1 H8C_1 0.9800 . ?
C9_1 C11_1 1.518(5) . ?
C9_1 C10_1 1.523(5) . ?
C9_1 H9_1 1.0000 . ?
C10_1 H10A_1 0.9800 . ?
C10_1 H10B_1 0.9800 . ?
C10_1 H10C_1 0.9800 . ?
C11_1 H11A_1 0.9800 . ?
C11_1 H11B_1 0.9800 . ?
C11_1 H11C_1 0.9800 . ?
C1_2 N2_2 1.364(4) . ?
C1_2 N5_2 1.381(5) . ?
N2_2 C3_2 1.387(5) . ?
N2_2 C6_2 1.479(5) . ?
C3_2 C4_2 1.334(6) . ?
C3_2 H3_2 0.9500 . ?
C4_2 N5_2 1.373(5) . ?
C4_2 H4_2 0.9500 . ?
N5_2 C9_2 1.481(5) . ?
C6_2 C8_2 1.531(5) . ?
C6_2 C7_2 1.540(6) . ?
C6_2 H6_2 1.0000 . ?
C7_2 H7A_2 0.9800 . ?
C7_2 H7B_2 0.9800 . ?
C7_2 H7C_2 0.9800 . ?
C8_2 H8A_2 0.9800 . ?
C8_2 H8B_2 0.9800 . ?
C8_2 H8C_2 0.9800 . ?
C9_2 C11_2 1.520(6) . ?
C9_2 C10_2 1.542(6) . ?
C9_2 H9_2 1.0000 . ?
C10_2 H10A_2 0.9800 . ?
C10_2 H10B_2 0.9800 . ?
C10_2 H10C_2 0.9800 . ?
C11_2 H11A_2 0.9800 . ?
C11_2 H11B_2 0.9800 . ?
C11_2 H11C_2 0.9800 . ?
C1_3 N5_3 1.365(4) . ?
C1_3 N2_3 1.367(4) . ?
C6_3 N2_3 1.486(4) . ?
C6_3 C7_3 1.520(5) . ?
C6_3 C8_3 1.525(5) . ?
C6_3 H6_3 1.0000 . ?
C7_3 H7A_3 0.9800 . ?
C7_3 H7B_3 0.9800 . ?
C7_3 H7C_3 0.9800 . ?
C8_3 H8A_3 0.9800 . ?
C8_3 H8B_3 0.9800 . ?
C8_3 H8C_3 0.9800 . ?
C9_3 N5_3 1.479(5) . ?
C9_3 C10_3 1.519(6) . ?
C9_3 C11_3 1.538(6) . ?
C9_3 H9_3 1.0000 . ?
C10_3 H10A_3 0.9800 . ?
C10_3 H10B_3 0.9800 . ?
C10_3 H10C_3 0.9800 . ?
C11_3 H11A_3 0.9800 . ?
C11_3 H11B_3 0.9800 . ?
C11_3 H11C_3 0.9800 . ?
N2_3 C3_3 1.391(4) . ?
C3_3 C4_3 1.326(6) . ?
C3_3 H3_3 0.9500 . ?
C4_3 N5_3 1.374(5) . ?
C4_3 H4_3 0.9500 . ?
C1_4 N2_4 1.361(4) . ?
C1_4 N5_4 1.364(4) . ?
N2_4 C3_4 1.387(4) . ?
N2_4 C6_4 1.482(4) . ?
C3_4 C4_4 1.339(5) . ?
C3_4 H3_4 0.9500 . ?
C4_4 N5_4 1.390(4) . ?
C4_4 H4_4 0.9500 . ?
N5_4 C9_4 1.484(4) . ?
C6_4 C7_4 1.525(5) . ?
C6_4 C8_4 1.528(5) . ?
C6_4 H6_4 1.0000 . ?
C7_4 H7A_4 0.9800 . ?
C7_4 H7B_4 0.9800 . ?
C7_4 H7C_4 0.9800 . ?
C8_4 H8A_4 0.9800 . ?
C8_4 H8B_4 0.9800 . ?
C8_4 H8C_4 0.9800 . ?
C9_4 C10_4 1.526(5) . ?
C9_4 C11_4 1.531(5) . ?
C9_4 H9_4 1.0000 . ?
C10_4 H10A_4 0.9800 . ?
C10_4 H10B_4 0.9800 . ?
C10_4 H10C_4 0.9800 . ?
C11_4 H11A_4 0.9800 . ?
C11_4 H11B_4 0.9800 . ?
C11_4 H11C_4 0.9800 . ?
B1_51 C4_51 1.5627(17) . ?
B1_51 C2_51 1.5950(18) . ?
B1_51 C6_51 1.6024(18) . ?
B1_51 H1_51 1.0000 . ?
C2_51 N3_51 1.142(2) . ?
C4_51 N5_51 1.167(2) . ?
C6_51 N7_51 1.134(2) . ?
B1_52 C4_52 1.5627(17) . ?
B1_52 C2_52 1.5950(18) . ?
B1_52 C6_52 1.6024(18) . ?
B1_52 H1_52 1.0000 . ?
C2_52 N3_52 1.142(2) . ?
C4_52 N5_52 1.167(2) . ?
C6_52 N7_52 1.134(2) . ?
B1_6 C4_6 1.5626(17) . ?
B1_6 C2_6 1.5950(18) . ?
B1_6 C6_6 1.6023(18) . ?
B1_6 H1_6 1.0000 . ?
C2_6 N3_6 1.142(2) . ?
C4_6 N5_6 1.167(2) . ?
C6_6 N7_6 1.134(2) . ?
N1_71 C2_71 1.171(8) . ?
C2_71 C3_71 1.386(8) . ?
C3_71 H3A_71 0.9800 . ?
C3_71 H3B_71 0.9800 . ?
C3_71 H3C_71 0.9800 . ?
C1_80 C2_80 1.5400 . ?
C1_80 H1A_80 0.9800 . ?
C1_80 H1B_80 0.9800 . ?
C1_80 H1C_80 0.9800 . ?
C2_80 C3_80 1.5399 . ?
C2_80 H2A_80 0.9900 . ?
C2_80 H2B_80 0.9900 . ?
C3_80 C4_80 1.5399 . ?
C3_80 H3A_80 0.9900 . ?
C3_80 H3B_80 0.9900 . ?
C4_80 C5_80 1.5399 . ?
C4_80 H4A_80 0.9900 . ?
C4_80 H4B_80 0.9900 . ?
C5_80 C6_80 1.5400 . ?
C5_80 H5A_80 0.9900 . ?
C5_80 H5B_80 0.9900 . ?
C6_80 H6A_80 0.9800 . ?
C6_80 H6B_80 0.9800 . ?
C6_80 H6C_80 0.9800 . ?
